data_2013740
loop_
_publ_author_name
'Hughes Kubatko, Karrie-Ann'
'Burns, Peter C.'

_publ_section_title
;
 The Rb analogue of grimselite, Rb~6~Na~2~[(UO~2~)(CO~3~)~3~]~2~(H~2~O)
;
_journal_issue 3
_journal_name_full 'Acta Crystallographica Section C'
_journal_page_first i25
_journal_page_last i26
_journal_paper_doi 10.1107/S0108270103028312
_journal_volume 60
_journal_year 2004
_chemical_formula_iupac 'Rb3 Na [(U O2) (C O3)3] 0.5(H2 O)'
_chemical_formula_moiety 'C3 O11 U, 0.5(H2 O), 3(Rb), Na'
_chemical_formula_sum 'C3 H Na O11.5 Rb3 U'
_chemical_formula_weight 738.47
_chemical_name_common 'rubidium grimselite'
_chemical_name_systematic 'rubidium sodium uranyl tricarbonate hydrate'
_space_group_IT_number 190
_symmetry_cell_setting hexagonal
_symmetry_space_group_name_Hall 'P -6c -2c'
_symmetry_space_group_name_H-M 'P -6 2 c'
_audit_creation_method 'SHELXL97 and WinGX routine CIF_UPDATE'
_cell_angle_alpha 90
_cell_angle_beta 90
_cell_angle_gamma 120
_cell_formula_units_Z 2
_cell_length_a 9.4316(7)
_cell_length_b 9.4316(7)
_cell_length_c 8.3595(8)
_cell_measurement_reflns_used 1623
_cell_measurement_temperature 297(2)
_cell_measurement_theta_max 33.79
_cell_measurement_theta_min 3.34
_cell_volume 643.99(9)
_computing_cell_refinement 'SAINT-NT (Bruker, 2000)'
_computing_data_collection 'SMART-NT (Bruker, 2001)'
_computing_data_reduction SAINT-NT
_computing_molecular_graphics 'ATOMS (Dowty, 2000)'
_computing_publication_material 'SHELXTL-NT and WinGX (Farrugia, 1999)'
_computing_structure_refinement SHELXTL-NT
_computing_structure_solution 'SHELXTL-NT (Bruker, 1998)'
_diffrn_measured_fraction_theta_full 0.991
_diffrn_measured_fraction_theta_max 0.991
_diffrn_measurement_device_type 'Bruker APEX CCD area-detector'
_diffrn_measurement_method '\f and \w'
_diffrn_radiation_type MoK\a
_diffrn_radiation_wavelength 0.71073
_diffrn_reflns_av_R_equivalents 0.073
_diffrn_reflns_limit_h_max 14
_diffrn_reflns_limit_h_min -14
_diffrn_reflns_limit_k_max 14
_diffrn_reflns_limit_k_min -14
_diffrn_reflns_limit_l_max 13
_diffrn_reflns_limit_l_min -13
_diffrn_reflns_number 12787
_diffrn_reflns_theta_full 34.57
_diffrn_reflns_theta_max 34.57
_diffrn_reflns_theta_min 2.49
_diffrn_standards_number 0
_exptl_absorpt_coefficient_mu 23.95
_exptl_absorpt_correction_T_max 0.056
_exptl_absorpt_correction_T_min 0.044
_exptl_absorpt_correction_type empirical
_exptl_absorpt_process_details 'via \y-scan (SHELXTL-NT; Bruker, 1998)'
_exptl_crystal_colour yellow
_exptl_crystal_density_diffrn 3.808
_exptl_crystal_density_meas ?
_exptl_crystal_density_method 'not measured'
_exptl_crystal_description anhedral
_exptl_crystal_F_000 660
_exptl_crystal_size_max 0.15
_exptl_crystal_size_mid 0.12
_exptl_crystal_size_min 0.12
_refine_diff_density_max 2.04
_refine_diff_density_min -1.69
_refine_ls_abs_structure_details 'Flack (1983), with 407 Friedel pairs'
_refine_ls_abs_structure_Flack -0.02(4)
_refine_ls_extinction_coef 0.044(8)
_refine_ls_extinction_expression Fc^*^=kFc[1+0.001xFc^2^\l^3^/sin(2\q)]^-1/4^
_refine_ls_extinction_method 'SHELXTL-NT (Bruker, 1998)'
_refine_ls_goodness_of_fit_ref 0.967
_refine_ls_hydrogen_treatment none
_refine_ls_matrix_type full
_refine_ls_number_parameters 40
_refine_ls_number_reflns 958
_refine_ls_number_restraints 0
_refine_ls_restrained_S_all 0.967
_refine_ls_R_factor_gt 0.034
_refine_ls_shift/su_max 0
_refine_ls_structure_factor_coef Fsqd
_refine_ls_weighting_details 'calc w = 1/[\s^2^(Fo^2^)+(0.052P)^2^] where P=(Fo^2^+2Fc^2^)/3'
_refine_ls_weighting_scheme calc
_refine_ls_wR_factor_ref 0.085
_reflns_number_gt 787
_reflns_number_total 958
_reflns_threshold_expression I>2\s(I)
_cod_data_source_file bc1032.cif
_cod_data_source_block I
_cod_depositor_comments
;
The following automatic conversions were performed:
'_symmetry_cell_setting' value 'Hexagonal' changed to 'hexagonal'
according to '/home/saulius/struct/CIF-dictionaries/cif_core.dic'
dictionary named 'cif_core.dic' version 2.4.1 from 2010-06-29.

Automatic conversion script
Id: cif_fix_enum 1527 2010-12-29 10:47:43Z saulius 

The following automatic conversions were performed:

'_symmetry_cell_setting' value 'Hexagonal' changed to 'hexagonal'
according to /home/saulius/struct/CIF-dictionaries/cif_core.dic
dictionary named 'cif_core.dic' version 2.4.1 from 2010-06-29.

Automatic conversion script
Id: cif_fix_values 1715 2011-07-08 13:25:40Z adriana 

The following automatic conversions were performed:

'_exptl_crystal_density_meas' value 'not measured' was changed to '?'
- the value is perceived as not measured.

Automatic conversion script
Id: cif_fix_values 3008 2015-01-20 13:52:24Z robertas 

2023-05-16
Z value and formula fixed to values more according to usual
chemical conventions.                 miguel
;
_cod_original_formula_sum 'C6 H2 Na2 O23 Rb6 U2'
_cod_original_formula_weight 1476.94
_cod_original_formula_moiety '2(C3 O11 U), 2(H), O, 6(Rb), 2(Na)'
_cod_original_formula_iupac 'Rb6 Na2 [(U O2) (C O3)3]2 (H2 O)'
_cod_original_formula_units_Z 1
_cod_database_code 2013740
_cod_database_fobs_code 2013740

loop_
_symmetry_equiv_pos_as_xyz
'x, y, z'
'-y, x-y, z'
'-x+y, -x, z'
'x, y, -z+1/2'
'-y, x-y, -z+1/2'
'-x+y, -x, -z+1/2'
'y, x, -z'
'x-y, -y, -z'
'-x, -x+y, -z'
'y, x, z+1/2'
'x-y, -y, z+1/2'
'-x, -x+y, z+1/2'

loop_
_atom_site_label
_atom_site_fract_x
_atom_site_fract_y
_atom_site_fract_z
_atom_site_U_iso_or_equiv
_atom_site_adp_type
_atom_site_calc_flag
_atom_site_refinement_flags
_atom_site_occupancy
_atom_site_disorder_assembly
_atom_site_disorder_group
_atom_site_type_symbol
U 0.6667 0.3333 0.75 0.02461(13) Uani d S 1 ' ' ' ' U
Rb 0.2764(2) 0.0 0.0 0.0602(4) Uani d S 1 ' ' ' ' Rb
Na 0.3333 0.6667 0.75 0.0369(12) Uani d S 1 ' ' ' ' Na
C 0.9878(15) 0.6164(13) 0.75 0.0330(19) Uani d S 1 ' ' ' ' C
O1 0.9642(8) 0.4689(15) 0.75 0.046(2) Uani d S 1 ' ' ' ' O
O2 0.8564(9) 0.6250(10) 0.75 0.042(2) Uani d S 1 ' ' ' ' O
O3 0.6667 0.3333 0.9628(10) 0.0434(17) Uani d S 1 ' ' ' ' O
O4 1.1262(10) 0.7388(11) 0.75 0.043(2) Uani d S 1 ' ' ' ' O
O5 0.0 0.0 0.198(4) 0.078(14) Uani d SP 0.25 ' ' ' ' O

loop_
_atom_site_aniso_label
_atom_site_aniso_U_11
_atom_site_aniso_U_22
_atom_site_aniso_U_33
_atom_site_aniso_U_12
_atom_site_aniso_U_13
_atom_site_aniso_U_23
U 0.02406(16) 0.02406(16) 0.0257(2) 0.01203(8) 0.0 0.0
Rb 0.0726(7) 0.0552(8) 0.0471(7) 0.0276(4) 0.0049(3) 0.0099(6)
Na 0.0437(19) 0.0437(19) 0.023(2) 0.0219(10) 0.0 0.0
C 0.035(5) 0.025(4) 0.042(5) 0.017(4) 0.0 0.0
O1 0.026(3) 0.037(5) 0.069(4) 0.011(4) 0.0 0.0
O2 0.029(4) 0.028(4) 0.062(5) 0.010(3) 0.0 0.0
O3 0.049(3) 0.049(3) 0.032(3) 0.0247(14) 0.0 0.0
O4 0.029(4) 0.039(4) 0.059(6) 0.014(4) 0.0 0.0
O5 0.10(2) 0.10(2) 0.026(14) 0.052(11) 0.0 0.0

loop_
_atom_type_symbol
_atom_type_description
_atom_type_scat_dispersion_real
_atom_type_scat_dispersion_imag
_atom_type_scat_source
C C 0.0033 0.0016 'International Tables Vol C Tables 4.2.6.8 and 6.1.1.4'
H H 0 0 'International Tables Vol C Tables 4.2.6.8 and 6.1.1.4'
O O 0.0106 0.006 'International Tables Vol C Tables 4.2.6.8 and 6.1.1.4'
Na Na 0.0362 0.0249 'International Tables Vol C Tables 4.2.6.8 and 6.1.1.4'
Rb Rb -0.9393 2.9676 'International Tables Vol C Tables 4.2.6.8 and 6.1.1.4'
U U -9.6767 9.6646 'International Tables Vol C Tables 4.2.6.8 and 6.1.1.4'

loop_
_geom_angle_atom_site_label_1
_geom_angle_atom_site_label_2
_geom_angle_atom_site_label_3
_geom_angle_site_symmetry_1
_geom_angle_site_symmetry_3
_geom_angle
_geom_angle_publ_flag
O2 U O2 3_665 ' ' 120.0140 ?
O2 U O2 3_665 2_655 120.0080 ?
O2 U O2 ' ' 2_655 119.9780 ?
O2 U O1 3_665 ' ' 66.9(4) ?
O2 U O1 ' ' ' ' 53.1(4) ?
O2 U O1 2_655 ' ' 173.0(4) ?
O2 U O1 3_665 3_665 53.1(4) ?
O2 U O1 ' ' 3_665 173.1(4) ?
O2 U O1 2_655 3_665 66.9(4) ?
O2 U O1 3_665 2_655 173.1(4) ?
O2 U O1 ' ' 2_655 66.9(4) ?
O2 U O1 2_655 2_655 53.1(4) ?
O1 U O1 ' ' 2_655 119.990(5) ?
O1 U O1 3_665 2_655 119.988(5) ?
O2 Rb O2 9_656 2_654 173.5(3) ?
O2 Rb O1 9_656 7_546 55.8(2) ?
O2 Rb O1 2_654 7_546 129.9(2) ?
O2 Rb O1 9_656 3_664 129.9(2) ?
O2 Rb O1 2_654 3_664 55.8(2) ?
O1 Rb O1 7_546 3_664 93.5(4) ?
O2 Rb O4 9_656 1_444 92.07(17) ?
O2 Rb O4 2_654 1_444 87.52(17) ?
O1 Rb O4 7_546 1_444 118.3(2) ?
O1 Rb O4 3_664 1_444 67.1(2) ?
O4 Rb O4 1_444 8_566 172.9(3) ?
O2 Rb O5 9_656 7 110.4(4) ?
O2 Rb O5 2_654 7 63.6(4) ?
O1 Rb O5 7_546 7 164.8(6) ?
O1 Rb O5 3_664 7 101.1(6) ?
O4 Rb O5 1_444 7 64.8(4) ?
O4 Rb O5 8_566 7 108.8(4) ?
O2 Rb O5 2_654 ' ' 110.4(4) ?
O5 Rb O5 7 ' ' 64.7(11) ?
O2 Rb O3 9_656 7_546 56.01(19) ?
O2 Rb O3 2_654 7_546 128.96(19) ?
O1 Rb O3 7_546 7_546 55.78(17) ?
O1 Rb O3 3_664 7_546 74.14(19) ?
O4 Rb O3 1_444 7_546 62.6(2) ?
O4 Rb O3 8_566 7_546 122.42(18) ?
O5 Rb O3 7 7_546 124.3(2) ?
O5 Rb O3 ' ' 7_546 117.8(3) ?
O2 Rb O3 9_656 1_554 128.95(19) ?
O2 Rb O3 2_654 1_554 56.01(19) ?
O1 Rb O3 7_546 1_554 74.13(19) ?
O1 Rb O3 3_664 1_554 55.77(17) ?
O4 Rb O3 1_444 1_554 122.42(18) ?
O4 Rb O3 8_566 1_554 62.6(2) ?
O5 Rb O3 7 1_554 117.8(3) ?
O5 Rb O3 ' ' 1_554 124.3(2) ?
O3 Rb O3 7_546 1_554 104.83(5) ?
O2 Rb O5 9_656 10_554 118.3(3) ?
O2 Rb O5 2_654 10_554 56.2(3) ?
O1 Rb O5 7_546 10_554 173.7(2) ?
O1 Rb O5 3_664 10_554 89.4(5) ?
O4 Rb O5 1_444 10_554 58.0(3) ?
O4 Rb O5 8_566 10_554 116.2(3) ?
O5 Rb O5 7 10_554 11.8(10) ?
O5 Rb O5 ' ' 10_554 76.49(16) ?
O3 Rb O5 7_546 10_554 120.03(19) ?
O3 Rb O5 1_554 10_554 112.0(2) ?
O2 Rb O5 9_656 4 56.2(3) ?
O2 Rb O5 2_654 4 118.3(3) ?
O1 Rb O5 7_546 4 89.4(5) ?
O1 Rb O5 3_664 4 173.7(2) ?
O4 Rb O5 1_444 4 116.2(3) ?
O4 Rb O5 8_566 4 58.0(3) ?
O5 Rb O5 7 4 76.49(16) ?
O5 Rb O5 ' ' 4 11.8(10) ?
O3 Rb O5 7_546 4 112.0(2) ?
O3 Rb O5 1_554 4 120.04(19) ?
O5 Rb O5 10_554 4 88.2(8) ?
O4 Na O4 1_455 2_655 120 O4
Na O3 90 10_554 ? 1_455 O3
Na O3 180 7_557 ? 10_554 O4
Na O1 73.2(3) 3_675 ? 1_455 O4
Na O1 46.8(3) 3_675 ? 3_675 O4
Na O1 166.7(3) 3_675 ? 2_655 O3
Na O1 90 3_675 ? 10_554 ?
O4 Na O1 1_455 1_455 46.8(3) ?
O4 Na O1 2_655 1_455 73.2(3) ?
O3 Na O1 10_554 1_455 90 ?
O3 Na O1 7_557 1_455 90 ?
O1 Na O1 3_675 1_455 120 ?
O4 Na O1 2_655 2_655 46.8(3) ?
O3 Na O1 10_554 2_655 90 ?
O3 Na O1 7_557 2_655 90 ?
O1 Na O1 3_675 2_655 120 ?
O4 C O2 . . 122.9(10) ?
O4 C O1 . . 122.5(11) ?
O2 C O1 . . 114.6(10) ?

loop_
_geom_bond_atom_site_label_1
_geom_bond_atom_site_label_2
_geom_bond_site_symmetry_2
_geom_bond_distance
_geom_bond_publ_flag
U O3 4_556 1.779(8) y
U O2 3_665 2.418(8) y
U O1 ' ' 2.433(6) y
Rb O2 9_656 2.822(6) y
Rb O1 7_546 2.897(9) y
Rb O4 1_444 2.992(7) y
Rb O5 7 3.086(19) y
Na O4 1_455 2.368(9) y
Na O3 10_554 2.401(8) y
Na O1 3_675 3.018(6) y
C O4 . 1.237(14) y
C O2 ' ' 1.281(14) y
C O1 ' ' 1.295(17) y
